data_1570750
loop_
_publ_author_name
'Oliveira, Adriano Bof de'
'Bresolin, Leandro'
'Beck, Johannes'
'Daniels, J\"org'

_publ_section_title
;
 N-Methyl-2-{3-methyl-2-[(2Z)-pent-2-en-1-yl]cyclopent-2-en-1-ylidene}hydrazinecarbothioamide
;
_journal_issue 1
_journal_name_full IUCrData
_journal_paper_doi 10.1107/S2414314624000130
_journal_volume 9
_journal_year 2024
_chemical_formula_iupac 'C13 H21 N3 S'
_chemical_formula_moiety 'C13 H21 N3 S'
_chemical_formula_sum 'C13 H21 N3 S'
_chemical_formula_weight 251.39
_chemical_name_common 'cis-Jasmone 4-methylthiosemicarbazone'
_chemical_name_systematic
<i>N</i>-Methyl-2-{3-methyl-2-[(2<i>Z</i>)-pent-2-en-1-yl]cyclopent-2-en-1-ylidene}hydrazinecarbothioamide
_space_group_crystal_system triclinic
_space_group_IT_number 2
_space_group_name_Hall '-P 1'
_space_group_name_H-M_alt 'P -1'
_atom_sites_solution_hydrogens mixed
_atom_sites_solution_primary direct
_atom_sites_solution_secondary difmap
_audit_creation_method SHELXL-2018/3
_cell_angle_alpha 83.0428(18)
_cell_angle_beta 86.9392(13)
_cell_angle_gamma 76.5236(18)
_cell_formula_units_Z 4
_cell_length_a 7.9583(2)
_cell_length_b 11.2703(2)
_cell_length_c 16.0080(5)
_cell_measurement_reflns_used 22795
_cell_measurement_temperature 223
_cell_measurement_theta_max 27.485
_cell_measurement_theta_min 2.91
_cell_volume 1385.51(6)
_computing_cell_refinement
;
HKL Scalepack (Otwinowski & Minor, 1997)
;
_computing_data_collection
;
COLLECT (Nonius, 1998)
;
_computing_data_reduction
;
HKL Denzo and Scalepack (Otwinowski & Minor, 1997)
;
_computing_molecular_graphics
;
DIAMOND (Brandenburg, 2006), <i>Crystal Explorer 3.1</i> (Wolff <i>et
al.</i>,
2012)
;
_computing_publication_material
;
WinGX (Farrugia, 2012), publCIF (Westrip, 2010) and
enCIFer (Allen <i>et al.</i>,
2004)
;
_computing_structure_refinement
;
<i>SHELXL2018/3</i> (Sheldrick, 2015)
;
_computing_structure_solution
;
SIR-92 (Altomare <i>et al.</i>,  1994)
;
_diffrn_ambient_temperature 223
_diffrn_detector_area_resol_mean 9
_diffrn_measured_fraction_theta_full 0.996
_diffrn_measured_fraction_theta_max 0.990
_diffrn_measurement_device_type 'Enraf--Nonius FR590 Kappa CCD'
_diffrn_measurement_method 'CCD rotation images, thick slices, \k-goniostat'
_diffrn_radiation_monochromator 'horizontally mounted graphite crystal'
_diffrn_radiation_probe x-ray
_diffrn_radiation_type MoK\a
_diffrn_radiation_wavelength 0.71073
_diffrn_reflns_av_R_equivalents 0.0563
_diffrn_reflns_av_unetI/netI 0.0663
_diffrn_reflns_limit_h_max 10
_diffrn_reflns_limit_h_min -10
_diffrn_reflns_limit_k_max 14
_diffrn_reflns_limit_k_min -14
_diffrn_reflns_limit_l_max 20
_diffrn_reflns_limit_l_min -20
_diffrn_reflns_number 23118
_diffrn_reflns_theta_full 25.242
_diffrn_reflns_theta_max 27.518
_diffrn_reflns_theta_min 2.959
_diffrn_source 'sealed X-ray tube'
_exptl_absorpt_coefficient_mu 0.218
_exptl_absorpt_correction_T_max 0.9782
_exptl_absorpt_correction_T_min 0.9448
_exptl_absorpt_correction_type analytical
_exptl_absorpt_process_details
;
(Alcock, 1970)
;
_exptl_crystal_colour colourless
_exptl_crystal_density_diffrn 1.205
_exptl_crystal_description prism
_exptl_crystal_F_000 544
_exptl_crystal_size_max 0.278
_exptl_crystal_size_mid 0.126
_exptl_crystal_size_min 0.116
_refine_diff_density_max 0.293
_refine_diff_density_min -0.239
_refine_ls_extinction_method none
_refine_ls_goodness_of_fit_ref 1.031
_refine_ls_hydrogen_treatment mixed
_refine_ls_matrix_type full
_refine_ls_number_parameters 432
_refine_ls_number_reflns 6319
_refine_ls_number_restraints 0
_refine_ls_restrained_S_all 1.031
_refine_ls_R_factor_all 0.1129
_refine_ls_R_factor_gt 0.0522
_refine_ls_shift/su_max 0.001
_refine_ls_shift/su_mean 0.000
_refine_ls_structure_factor_coef Fsqd
_refine_ls_weighting_details 'w=1/[\s^2^(Fo^2^)+(0.0556P)^2^+0.4261P] where P=(Fo^2^+2Fc^2^)/3'
_refine_ls_weighting_scheme calc
_refine_ls_wR_factor_gt 0.1144
_refine_ls_wR_factor_ref 0.1399
_reflns_number_gt 3700
_reflns_number_total 6319
_reflns_threshold_expression 'I > 2\s(I)'
_cod_data_source_file bt4146.cif
_cod_data_source_block I
_cod_database_code 1570750
_shelx_space_group_comment
;
The symmetry employed for this shelxl refinement is uniquely defined
by the following loop, which should always be used as a source of
symmetry information in preference to the above space-group names.
They are only intended as comments.
;
_shelx_estimated_absorpt_t_min 0.942
_shelx_estimated_absorpt_t_max 0.975

loop_
_space_group_symop_operation_xyz
'x, y, z'
'-x, -y, -z'

loop_
_atom_site_type_symbol
_atom_site_label
_atom_site_fract_x
_atom_site_fract_y
_atom_site_fract_z
_atom_site_U_iso_or_equiv
_atom_site_adp_type
_atom_site_calc_flag
_atom_site_occupancy
_atom_site_disorder_assembly
_atom_site_disorder_group
C C1 0.0353(3) 0.1677(2) 0.75329(13) 0.0349(5) Uani d 1 . .
C C2 0.0002(4) 0.0424(2) 0.75249(14) 0.0389(5) Uani d 1 . .
C C3 0.0007(4) 0.0248(2) 0.65901(15) 0.0417(6) Uani d 1 . .
C C4 0.0398(3) 0.1401(2) 0.61351(13) 0.0376(5) Uani d 1 . .
C C5 0.0551(3) 0.2205(2) 0.66637(13) 0.0364(5) Uani d 1 . .
C C6 0.0898(4) 0.3467(2) 0.64395(17) 0.0442(6) Uani d 1 . .
C C7 -0.0620(4) 0.4410(2) 0.60830(17) 0.0486(6) Uani d 1 . .
H H7 -0.090(3) 0.427(3) 0.5551(18) 0.067(9) Uiso d 1 . .
C C8 -0.1493(4) 0.5392(3) 0.6422(2) 0.0583(7) Uani d 1 . .
H H8 -0.243(3) 0.593(2) 0.6108(16) 0.055(7) Uiso d 1 . .
C C9 -0.1227(6) 0.5789(3) 0.7249(2) 0.0773(10) Uani d 1 . .
H H9A -0.009(5) 0.516(4) 0.750(2) 0.124(14) Uiso d 1 . .
H H9B -0.226(5) 0.571(3) 0.762(2) 0.110(13) Uiso d 1 . .
C C10 -0.1051(5) 0.7098(3) 0.7187(2) 0.0664(9) Uani d 1 . .
H H10A -0.003(5) 0.725(3) 0.684(2) 0.090(11) Uiso d 1 . .
H H10B -0.095(5) 0.735(3) 0.771(2) 0.103(13) Uiso d 1 . .
H H10C -0.203(5) 0.764(3) 0.692(2) 0.102(12) Uiso d 1 . .
C C11 0.0650(3) 0.2114(2) 0.96479(14) 0.0410(6) Uani d 1 . .
C C12 0.0594(4) 0.1544(3) 0.52013(16) 0.0502(7) Uani d 1 . .
C C13 0.1722(4) 0.3754(3) 1.01676(17) 0.0605(8) Uani d 1 . .
H H13A 0.078825 0.394161 1.057058 0.091 Uiso calc 1 . .
H H13B 0.202888 0.449897 0.992591 0.091 Uiso calc 1 . .
H H13C 0.270256 0.321649 1.044276 0.091 Uiso calc 1 . .
H H1 0.000(3) 0.099(3) 0.9014(16) 0.055(9) Uiso d 1 . .
H H2 0.136(4) 0.342(3) 0.9011(18) 0.062(9) Uiso d 1 . .
H H4A -0.107(3) 0.012(2) 0.6423(14) 0.043(7) Uiso d 1 . .
H H4B 0.087(3) -0.043(2) 0.6446(14) 0.041(6) Uiso d 1 . .
H H5A -0.111(4) 0.036(2) 0.7836(16) 0.062(8) Uiso d 1 . .
H H5B 0.083(3) -0.023(2) 0.7831(16) 0.055(7) Uiso d 1 . .
H H6A 0.132(3) 0.375(2) 0.6918(14) 0.037(6) Uiso d 1 . .
H H6B 0.178(4) 0.344(2) 0.6043(17) 0.058(8) Uiso d 1 . .
H H11A -0.050(4) 0.144(3) 0.4942(19) 0.078(10) Uiso d 1 . .
H H11B 0.151(4) 0.097(3) 0.5017(18) 0.070(9) Uiso d 1 . .
H H11C 0.082(4) 0.233(3) 0.4981(18) 0.078(10) Uiso d 1 . .
N N1 0.0527(2) 0.22380(17) 0.81644(11) 0.0402(5) Uani d 1 . .
N N2 0.0324(3) 0.1628(2) 0.89595(12) 0.0443(5) Uani d 1 . .
N N3 0.1185(3) 0.3154(2) 0.95063(14) 0.0503(6) Uani d 1 . .
S S1 0.03760(10) 0.14256(6) 1.06201(4) 0.0555(2) Uani d 1 . .
C C14 0.5379(3) 0.16267(19) 0.71740(13) 0.0329(5) Uani d 1 . .
C C15 0.5078(4) 0.0367(2) 0.74221(14) 0.0370(5) Uani d 1 . .
C C16 0.5116(4) 0.0211(2) 0.83872(14) 0.0412(6) Uani d 1 . .
C C17 0.5457(3) 0.1391(2) 0.86107(13) 0.0375(5) Uani d 1 . .
C C18 0.5580(3) 0.21881(19) 0.79294(13) 0.0347(5) Uani d 1 . .
C C19 0.5811(3) 0.3483(2) 0.78856(15) 0.0448(6) Uani d 1 . .
H H19A 0.643811 0.356753 0.837003 0.054 Uiso calc 0.821(3) A 1
H H19B 0.647894 0.366698 0.738193 0.054 Uiso calc 0.821(3) A 1
H H19C 0.685443 0.350346 0.754772 0.054 Uiso calc 0.179(3) A 2
H H19D 0.486229 0.399219 0.755824 0.054 Uiso calc 0.179(3) A 2
C C20A 0.4087(5) 0.4364(3) 0.7871(2) 0.0532(8) Uani d 0.821(3) A 1
H H20A 0.329480 0.415962 0.754005 0.064 Uiso calc 0.821(3) A 1
C C21A 0.3451(5) 0.5388(3) 0.8238(2) 0.0569(9) Uani d 0.821(3) A 1
H H21A 0.229448 0.576497 0.815022 0.068 Uiso calc 0.821(3) A 1
C C22A 0.4385(6) 0.5964(3) 0.8758(2) 0.0621(10) Uani d 0.821(3) A 1
H H22A 0.557592 0.550356 0.879680 0.075 Uiso calc 0.821(3) A 1
H H22B 0.387225 0.595899 0.932190 0.075 Uiso calc 0.821(3) A 1
C C23A 0.4333(6) 0.7287(3) 0.8386(3) 0.0612(11) Uani d 0.821(3) A 1
H H23A 0.474681 0.729616 0.781112 0.092 Uiso calc 0.821(3) A 1
H H23B 0.505314 0.763050 0.870457 0.092 Uiso calc 0.821(3) A 1
H H23C 0.316591 0.776477 0.840756 0.092 Uiso calc 0.821(3) A 1
C C20B 0.592(2) 0.4084(12) 0.8561(9) 0.0532(8) Uani d 0.179(3) A 2
H H20B 0.682753 0.377545 0.892534 0.064 Uiso calc 0.179(3) A 2
C C21B 0.479(2) 0.5069(15) 0.8714(11) 0.0569(9) Uani d 0.179(3) A 2
H H21B 0.516842 0.521502 0.922436 0.068 Uiso calc 0.179(3) A 2
C C22B 0.319(3) 0.6156(17) 0.8557(11) 0.0621(10) Uani d 0.179(3) A 2
H H22C 0.239982 0.592198 0.820463 0.075 Uiso calc 0.179(3) A 2
H H22D 0.260444 0.632136 0.909131 0.075 Uiso calc 0.179(3) A 2
C C23B 0.366(3) 0.728(2) 0.8152(14) 0.0612(11) Uani d 0.179(3) A 2
H H23D 0.363076 0.783573 0.856476 0.092 Uiso calc 0.179(3) A 2
H H23E 0.284292 0.766305 0.772294 0.092 Uiso calc 0.179(3) A 2
H H23F 0.479632 0.707879 0.790243 0.092 Uiso calc 0.179(3) A 2
C C24 0.5633(5) 0.1554(3) 0.95104(15) 0.0526(7) Uani d 1 . .
C C25 0.5613(3) 0.2125(2) 0.49665(13) 0.0354(5) Uani d 1 . .
C C26 0.6433(4) 0.3925(2) 0.41676(15) 0.0529(7) Uani d 1 . .
H H26A 0.739134 0.344372 0.387775 0.079 Uiso calc 1 . .
H H26B 0.673244 0.465559 0.430318 0.079 Uiso calc 1 . .
H H26C 0.544756 0.414694 0.381308 0.079 Uiso calc 1 . .
H H3 0.508(3) 0.089(3) 0.5819(16) 0.052(8) Uiso d 1 . .
H H4 0.611(3) 0.348(2) 0.5401(16) 0.048(7) Uiso d 1 . .
H H17A 0.599(3) -0.050(2) 0.8611(15) 0.053(7) Uiso d 1 . .
H H17B 0.401(3) 0.004(2) 0.8647(15) 0.050(7) Uiso d 1 . .
H H18A 0.590(3) -0.023(2) 0.7182(14) 0.044(7) Uiso d 1 . .
H H18B 0.398(3) 0.032(2) 0.7211(15) 0.048(7) Uiso d 1 . .
H H24A 0.573(4) 0.238(3) 0.960(2) 0.095(11) Uiso d 1 . .
H H24B 0.459(4) 0.138(3) 0.9862(18) 0.070(9) Uiso d 1 . .
H H24C 0.662(4) 0.096(3) 0.9751(19) 0.078(10) Uiso d 1 . .
N N4 0.5513(2) 0.22004(16) 0.64328(11) 0.0370(4) Uani d 1 . .
N N5 0.5353(3) 0.15779(19) 0.57504(11) 0.0384(5) Uani d 1 . .
N N6 0.6022(3) 0.32130(18) 0.49376(13) 0.0453(5) Uani d 1 . .
S S2 0.54338(9) 0.14458(6) 0.41094(3) 0.04489(19) Uani d 1 . .

loop_
_atom_site_aniso_label
_atom_site_aniso_U_11
_atom_site_aniso_U_22
_atom_site_aniso_U_33
_atom_site_aniso_U_12
_atom_site_aniso_U_13
_atom_site_aniso_U_23
C1 0.0328(13) 0.0353(12) 0.0357(12) -0.0050(10) -0.0016(9) -0.0056(9)
C2 0.0442(15) 0.0375(13) 0.0337(12) -0.0094(11) 0.0011(11) -0.0002(10)
C3 0.0490(16) 0.0385(14) 0.0375(13) -0.0090(12) 0.0019(11) -0.0076(10)
C4 0.0383(13) 0.0390(13) 0.0335(12) -0.0059(10) 0.0031(10) -0.0035(9)
C5 0.0373(13) 0.0366(13) 0.0340(12) -0.0063(10) -0.0003(9) -0.0028(9)
C6 0.0495(16) 0.0426(14) 0.0425(15) -0.0161(12) -0.0001(13) -0.0023(11)
C7 0.0600(18) 0.0396(15) 0.0477(16) -0.0185(13) -0.0049(13) 0.0053(11)
C8 0.0541(18) 0.0418(16) 0.075(2) -0.0109(13) -0.0013(15) 0.0083(14)
C9 0.111(3) 0.0500(19) 0.064(2) -0.0098(19) 0.033(2) -0.0092(15)
C10 0.078(2) 0.0518(19) 0.067(2) -0.0093(17) 0.0050(19) -0.0087(15)
C11 0.0462(15) 0.0418(14) 0.0355(13) -0.0086(11) -0.0052(10) -0.0072(10)
C12 0.063(2) 0.0497(17) 0.0366(14) -0.0105(15) 0.0044(13) -0.0067(12)
C13 0.083(2) 0.0542(17) 0.0518(16) -0.0235(15) -0.0136(14) -0.0132(13)
N1 0.0460(12) 0.0425(11) 0.0324(10) -0.0114(9) -0.0009(8) -0.0029(8)
N2 0.0604(14) 0.0447(13) 0.0321(11) -0.0210(11) -0.0027(9) -0.0035(9)
N3 0.0715(16) 0.0471(13) 0.0372(13) -0.0233(11) -0.0059(11) -0.0036(10)
S1 0.0842(5) 0.0544(4) 0.0327(3) -0.0261(4) -0.0033(3) -0.0034(3)
C14 0.0371(13) 0.0325(12) 0.0292(11) -0.0085(10) 0.0009(9) -0.0039(9)
C15 0.0450(15) 0.0325(13) 0.0335(12) -0.0087(11) 0.0003(11) -0.0045(9)
C16 0.0585(17) 0.0331(13) 0.0319(12) -0.0119(12) 0.0020(12) -0.0014(9)
C17 0.0463(14) 0.0353(12) 0.0307(12) -0.0085(10) 0.0020(10) -0.0064(9)
C18 0.0404(13) 0.0338(12) 0.0315(11) -0.0110(10) 0.0006(9) -0.0057(9)
C19 0.0614(17) 0.0410(14) 0.0381(13) -0.0233(12) -0.0009(11) -0.0059(10)
C20A 0.071(2) 0.0345(16) 0.0559(19) -0.0156(15) -0.0056(16) -0.0041(13)
C21A 0.054(2) 0.0441(19) 0.072(2) -0.0135(16) -0.0031(16) -0.0019(16)
C22A 0.089(3) 0.052(2) 0.049(2) -0.024(2) -0.004(2) -0.0035(15)
C23A 0.092(4) 0.0384(17) 0.057(3) -0.023(2) -0.008(2) -0.0053(17)
C20B 0.071(2) 0.0345(16) 0.0559(19) -0.0156(15) -0.0056(16) -0.0041(13)
C21B 0.054(2) 0.0441(19) 0.072(2) -0.0135(16) -0.0031(16) -0.0019(16)
C22B 0.089(3) 0.052(2) 0.049(2) -0.024(2) -0.004(2) -0.0035(15)
C23B 0.092(4) 0.0384(17) 0.057(3) -0.023(2) -0.008(2) -0.0053(17)
C24 0.079(2) 0.0511(18) 0.0284(13) -0.0152(16) -0.0032(14) -0.0050(11)
C25 0.0385(13) 0.0341(12) 0.0324(12) -0.0075(10) 0.0000(9) -0.0013(9)
C26 0.0690(18) 0.0466(15) 0.0443(14) -0.0222(13) 0.0037(13) 0.0056(11)
N4 0.0457(12) 0.0375(11) 0.0302(10) -0.0129(9) -0.0012(8) -0.0067(8)
N5 0.0550(13) 0.0338(11) 0.0287(10) -0.0147(10) 0.0006(8) -0.0044(8)
N6 0.0667(15) 0.0414(12) 0.0314(11) -0.0209(10) 0.0021(10) -0.0027(9)
S2 0.0637(4) 0.0434(4) 0.0286(3) -0.0142(3) -0.0008(3) -0.0043(2)

loop_
_atom_type_symbol
_atom_type_description
_atom_type_scat_dispersion_real
_atom_type_scat_dispersion_imag
_atom_type_scat_source
C C 0.0033 0.0016 'International Tables Vol C Tables 4.2.6.8 and 6.1.1.4'
H H 0.0000 0.0000 'International Tables Vol C Tables 4.2.6.8 and 6.1.1.4'
N N 0.0061 0.0033 'International Tables Vol C Tables 4.2.6.8 and 6.1.1.4'
S S 0.1246 0.1234 'International Tables Vol C Tables 4.2.6.8 and 6.1.1.4'

loop_
_geom_angle_atom_site_label_1
_geom_angle_atom_site_label_2
_geom_angle_atom_site_label_3
_geom_angle_site_symmetry_1
_geom_angle_site_symmetry_3
_geom_angle
_geom_angle_publ_flag
N1 C1 C5 . . 122.2(2) ?
N1 C1 C2 . . 129.2(2) ?
C5 C1 C2 . . 108.56(18) ?
C1 C2 C3 . . 104.79(19) ?
C1 C2 H5A . . 111.1(15) ?
C3 C2 H5A . . 113.8(15) ?
C1 C2 H5B . . 114.0(16) ?
C3 C2 H5B . . 111.5(15) ?
H5A C2 H5B . . 102(2) ?
C4 C3 C2 . . 104.5(2) ?
C4 C3 H4A . . 111.7(14) ?
C2 C3 H4A . . 112.7(14) ?
C4 C3 H4B . . 108.8(14) ?
C2 C3 H4B . . 112.6(14) ?
H4A C3 H4B . . 107(2) ?
C5 C4 C12 . . 127.4(2) ?
C5 C4 C3 . . 112.30(19) ?
C12 C4 C3 . . 120.3(2) ?
C4 C5 C1 . . 109.8(2) ?
C4 C5 C6 . . 127.5(2) ?
C1 C5 C6 . . 122.7(2) ?
C7 C6 C5 . . 114.0(2) ?
C7 C6 H6A . . 110.1(13) ?
C5 C6 H6A . . 111.0(13) ?
C7 C6 H6B . . 107.0(16) ?
C5 C6 H6B . . 110.0(17) ?
H6A C6 H6B . . 104(2) ?
C8 C7 C6 . . 127.3(3) ?
C8 C7 H7 . . 119.7(17) ?
C6 C7 H7 . . 112.9(17) ?
C7 C8 C9 . . 128.0(3) ?
C7 C8 H8 . . 117.7(16) ?
C9 C8 H8 . . 114.3(15) ?
C8 C9 C10 . . 113.3(3) ?
C8 C9 H9A . . 106(2) ?
C10 C9 H9A . . 112(2) ?
C8 C9 H9B . . 107(2) ?
C10 C9 H9B . . 109(2) ?
H9A C9 H9B . . 110(3) ?
C9 C10 H10A . . 113.2(19) ?
C9 C10 H10B . . 113(2) ?
H10A C10 H10B . . 107(3) ?
C9 C10 H10C . . 110(2) ?
H10A C10 H10C . . 105(3) ?
H10B C10 H10C . . 108(3) ?
N3 C11 N2 . . 116.2(2) ?
N3 C11 S1 . . 122.86(18) ?
N2 C11 S1 . . 120.97(19) ?
C4 C12 H11A . . 109.5(17) ?
C4 C12 H11B . . 111.9(18) ?
H11A C12 H11B . . 108(2) ?
C4 C12 H11C . . 112.6(18) ?
H11A C12 H11C . . 110(2) ?
H11B C12 H11C . . 105(3) ?
N3 C13 H13A . . 109.5 ?
N3 C13 H13B . . 109.5 ?
H13A C13 H13B . . 109.5 ?
N3 C13 H13C . . 109.5 ?
H13A C13 H13C . . 109.5 ?
H13B C13 H13C . . 109.5 ?
C1 N1 N2 . . 116.5(2) ?
C11 N2 N1 . . 119.4(2) ?
C11 N2 H1 . . 119.8(19) ?
N1 N2 H1 . . 120.8(19) ?
C11 N3 C13 . . 123.6(2) ?
C11 N3 H2 . . 118(2) ?
C13 N3 H2 . . 118(2) ?
N4 C14 C18 . . 120.8(2) ?
N4 C14 C15 . . 129.58(19) ?
C18 C14 C15 . . 109.57(18) ?
C14 C15 C16 . . 104.14(19) ?
C14 C15 H18A . . 112.0(15) ?
C16 C15 H18A . . 112.9(14) ?
C14 C15 H18B . . 109.4(14) ?
C16 C15 H18B . . 112.9(14) ?
H18A C15 H18B . . 106(2) ?
C17 C16 C15 . . 104.81(19) ?
C17 C16 H17A . . 111.6(15) ?
C15 C16 H17A . . 112.8(14) ?
C17 C16 H17B . . 112.7(14) ?
C15 C16 H17B . . 111.6(14) ?
H17A C16 H17B . . 104(2) ?
C18 C17 C24 . . 127.8(2) ?
C18 C17 C16 . . 112.35(19) ?
C24 C17 C16 . . 119.8(2) ?
C17 C18 C14 . . 109.11(19) ?
C17 C18 C19 . . 128.8(2) ?
C14 C18 C19 . . 122.04(19) ?
C20B C19 C18 . . 125.2(6) ?
C20A C19 C18 . . 109.9(2) ?
C20A C19 H19A . . 109.7 ?
C18 C19 H19A . . 109.7 ?
C20A C19 H19B . . 109.7 ?
C18 C19 H19B . . 109.7 ?
H19A C19 H19B . . 108.2 ?
C20B C19 H19C . . 106.0 ?
C18 C19 H19C . . 106.0 ?
C20B C19 H19D . . 106.0 ?
C18 C19 H19D . . 106.0 ?
H19C C19 H19D . . 106.3 ?
C21A C20A C19 . . 133.1(3) ?
C21A C20A H20A . . 113.5 ?
C19 C20A H20A . . 113.5 ?
C20A C21A C22A . . 126.4(4) ?
C20A C21A H21A . . 116.8 ?
C22A C21A H21A . . 116.8 ?
C21A C22A C23A . . 110.4(3) ?
C21A C22A H22A . . 109.6 ?
C23A C22A H22A . . 109.6 ?
C21A C22A H22B . . 109.6 ?
C23A C22A H22B . . 109.6 ?
H22A C22A H22B . . 108.1 ?
C22A C23A H23A . . 109.5 ?
C22A C23A H23B . . 109.5 ?
H23A C23A H23B . . 109.5 ?
C22A C23A H23C . . 109.5 ?
H23A C23A H23C . . 109.5 ?
H23B C23A H23C . . 109.5 ?
C21B C20B C19 . . 122.2(14) ?
C21B C20B H20B . . 118.9 ?
C19 C20B H20B . . 118.9 ?
C20B C21B C22B . . 157.0(17) ?
C20B C21B H21B . . 101.5 ?
C22B C21B H21B . . 101.5 ?
C23B C22B C21B . . 112.7(18) ?
C23B C22B H22C . . 109.0 ?
C21B C22B H22C . . 109.0 ?
C23B C22B H22D . . 109.0 ?
C21B C22B H22D . . 109.0 ?
H22C C22B H22D . . 107.8 ?
C22B C23B H23D . . 109.5 ?
C22B C23B H23E . . 109.5 ?
H23D C23B H23E . . 109.5 ?
C22B C23B H23F . . 109.5 ?
H23D C23B H23F . . 109.5 ?
H23E C23B H23F . . 109.5 ?
C17 C24 H24A . . 114(2) ?
C17 C24 H24B . . 110.5(16) ?
H24A C24 H24B . . 108(3) ?
C17 C24 H24C . . 110.6(18) ?
H24A C24 H24C . . 109(3) ?
H24B C24 H24C . . 105(2) ?
N6 C25 N5 . . 115.3(2) ?
N6 C25 S2 . . 123.71(17) ?
N5 C25 S2 . . 120.96(17) ?
N6 C26 H26A . . 109.5 ?
N6 C26 H26B . . 109.5 ?
H26A C26 H26B . . 109.5 ?
N6 C26 H26C . . 109.5 ?
H26A C26 H26C . . 109.5 ?
H26B C26 H26C . . 109.5 ?
C14 N4 N5 . . 116.71(18) ?
C25 N5 N4 . . 117.8(2) ?
C25 N5 H3 . . 120.8(17) ?
N4 N5 H3 . . 121.4(17) ?
C25 N6 C26 . . 124.3(2) ?
C25 N6 H4 . . 117.6(17) ?
C26 N6 H4 . . 118.0(18) ?

loop_
_geom_bond_atom_site_label_1
_geom_bond_atom_site_label_2
_geom_bond_site_symmetry_2
_geom_bond_distance
_geom_bond_publ_flag
C1 N1 . 1.285(3) ?
C1 C5 . 1.461(3) ?
C1 C2 . 1.504(3) ?
C2 C3 . 1.533(3) ?
C2 H5A . 1.00(3) ?
C2 H5B . 0.97(3) ?
C3 C4 . 1.500(3) ?
C3 H4A . 0.96(2) ?
C3 H4B . 0.95(2) ?
C4 C5 . 1.342(3) ?
C4 C12 . 1.488(3) ?
C5 C6 . 1.509(3) ?
C6 C7 . 1.498(4) ?
C6 H6A . 0.97(2) ?
C6 H6B . 0.92(3) ?
C7 C8 . 1.323(4) ?
C7 H7 . 0.93(3) ?
C8 C9 . 1.488(5) ?
C8 H8 . 0.96(3) ?
C9 C10 . 1.505(5) ?
C9 H9A . 1.07(4) ?
C9 H9B . 1.00(4) ?
C10 H10A . 1.00(4) ?
C10 H10B . 0.93(4) ?
C10 H10C . 0.96(4) ?
C11 N3 . 1.329(3) ?
C11 N2 . 1.351(3) ?
C11 S1 . 1.680(2) ?
C12 H11A . 1.02(3) ?
C12 H11B . 0.91(3) ?
C12 H11C . 0.96(3) ?
C13 N3 . 1.455(3) ?
C13 H13A . 0.9600 ?
C13 H13B . 0.9600 ?
C13 H13C . 0.9600 ?
N1 N2 . 1.392(3) ?
N2 H1 . 0.81(3) ?
N3 H2 . 0.83(3) ?
C14 N4 . 1.292(3) ?
C14 C18 . 1.463(3) ?
C14 C15 . 1.498(3) ?
C15 C16 . 1.535(3) ?
C15 H18A . 0.93(2) ?
C15 H18B . 0.97(3) ?
C16 C17 . 1.505(3) ?
C16 H17A . 0.98(3) ?
C16 H17B . 1.00(3) ?
C17 C18 . 1.341(3) ?
C17 C24 . 1.492(3) ?
C18 C19 . 1.506(3) ?
C19 C20B . 1.359(14) ?
C19 C20A . 1.493(4) ?
C19 H19A . 0.9700 ?
C19 H19B . 0.9700 ?
C19 H19C . 0.9700 ?
C19 H19D . 0.9700 ?
C20A C21A . 1.339(5) ?
C20A H20A . 0.9300 ?
C21A C22A . 1.445(5) ?
C21A H21A . 0.9300 ?
C22A C23A . 1.530(5) ?
C22A H22A . 0.9700 ?
C22A H22B . 0.9700 ?
C23A H23A . 0.9600 ?
C23A H23B . 0.9600 ?
C23A H23C . 0.9600 ?
C20B C21B . 1.29(2) ?
C20B H20B . 0.9300 ?
C21B C22B . 1.56(3) ?
C21B H21B . 0.9300 ?
C22B C23B . 1.47(3) ?
C22B H22C . 0.9700 ?
C22B H22D . 0.9700 ?
C23B H23D . 0.9600 ?
C23B H23E . 0.9600 ?
C23B H23F . 0.9600 ?
C24 H24A . 0.97(4) ?
C24 H24B . 1.02(3) ?
C24 H24C . 0.97(3) ?
C25 N6 . 1.335(3) ?
C25 N5 . 1.357(3) ?
C25 S2 . 1.678(2) ?
C26 N6 . 1.453(3) ?
C26 H26A . 0.9600 ?
C26 H26B . 0.9600 ?
C26 H26C . 0.9600 ?
N4 N5 . 1.394(2) ?
N5 H3 . 0.84(3) ?
N6 H4 . 0.85(3) ?

loop_
_geom_hbond_atom_site_label_D
_geom_hbond_atom_site_label_H
_geom_hbond_atom_site_label_A
_geom_hbond_site_symmetry_A
_geom_hbond_distance_DH
_geom_hbond_distance_HA
_geom_hbond_distance_DA
_geom_hbond_angle_DHA
_geom_hbond_publ_flag
N2 H1 S1 2_557 0.81(3) 2.80(3) 3.591(2) 167(2) yes
C2 H5B S1 2_557 0.97(3) 2.90(3) 3.457(2) 117.4(18) yes
N5 H3 S2 2_656 0.84(3) 2.75(3) 3.585(2) 172(2) yes
C15 H18A S2 2_656 0.93(2) 2.98(2) 3.472(2) 115.0(17) yes

loop_
_geom_torsion_atom_site_label_1
_geom_torsion_atom_site_label_2
_geom_torsion_atom_site_label_3
_geom_torsion_atom_site_label_4
_geom_torsion_site_symmetry_1
_geom_torsion_site_symmetry_2
_geom_torsion_site_symmetry_3
_geom_torsion_site_symmetry_4
_geom_torsion
_geom_torsion_publ_flag
N1 C1 C2 C3 . . . . -177.8(2) ?
C5 C1 C2 C3 . . . . 0.0(3) ?
C1 C2 C3 C4 . . . . 1.2(3) ?
C2 C3 C4 C5 . . . . -2.2(3) ?
C2 C3 C4 C12 . . . . 177.1(2) ?
C12 C4 C5 C1 . . . . -176.9(2) ?
C3 C4 C5 C1 . . . . 2.3(3) ?
C12 C4 C5 C6 . . . . 2.3(4) ?
C3 C4 C5 C6 . . . . -178.5(2) ?
N1 C1 C5 C4 . . . . 176.6(2) ?
C2 C1 C5 C4 . . . . -1.4(3) ?
N1 C1 C5 C6 . . . . -2.7(3) ?
C2 C1 C5 C6 . . . . 179.3(2) ?
C4 C5 C6 C7 . . . . 73.9(3) ?
C1 C5 C6 C7 . . . . -107.0(3) ?
C5 C6 C7 C8 . . . . 114.6(3) ?
C6 C7 C8 C9 . . . . -2.1(5) ?
C7 C8 C9 C10 . . . . 128.0(4) ?
C5 C1 N1 N2 . . . . -179.33(19) ?
C2 C1 N1 N2 . . . . -1.8(4) ?
N3 C11 N2 N1 . . . . -1.2(3) ?
S1 C11 N2 N1 . . . . 178.55(17) ?
C1 N1 N2 C11 . . . . 173.8(2) ?
N2 C11 N3 C13 . . . . -175.1(2) ?
S1 C11 N3 C13 . . . . 5.1(4) ?
N4 C14 C15 C16 . . . . 178.1(2) ?
C18 C14 C15 C16 . . . . -0.1(3) ?
C14 C15 C16 C17 . . . . -0.6(3) ?
C15 C16 C17 C18 . . . . 1.3(3) ?
C15 C16 C17 C24 . . . . -178.2(2) ?
C24 C17 C18 C14 . . . . 178.0(2) ?
C16 C17 C18 C14 . . . . -1.4(3) ?
C24 C17 C18 C19 . . . . -4.4(4) ?
C16 C17 C18 C19 . . . . 176.2(2) ?
N4 C14 C18 C17 . . . . -177.4(2) ?
C15 C14 C18 C17 . . . . 0.9(3) ?
N4 C14 C18 C19 . . . . 4.8(3) ?
C15 C14 C18 C19 . . . . -176.9(2) ?
C17 C18 C19 C20B . . . . -0.8(9) ?
C14 C18 C19 C20B . . . . 176.5(9) ?
C17 C18 C19 C20A . . . . -91.4(3) ?
C14 C18 C19 C20A . . . . 85.9(3) ?
C18 C19 C20A C21A . . . . 139.9(4) ?
C19 C20A C21A C22A . . . . 2.8(6) ?
C20A C21A C22A C23A . . . . 121.9(4) ?
C18 C19 C20B C21B . . . . -117.6(13) ?
C19 C20B C21B C22B . . . . -4(5) ?
C20B C21B C22B C23B . . . . -95(4) ?
C18 C14 N4 N5 . . . . 178.16(19) ?
C15 C14 N4 N5 . . . . 0.2(4) ?
N6 C25 N5 N4 . . . . 0.8(3) ?
S2 C25 N5 N4 . . . . -179.57(16) ?
C14 N4 N5 C25 . . . . -175.3(2) ?
N5 C25 N6 C26 . . . . 176.9(2) ?
S2 C25 N6 C26 . . . . -2.7(4) ?
